data_7231553
loop_
_publ_author_name
'Begum, Shahin A.'
'Chowdhury, Md. Arshad H.'
'Ghosh, Shishir'
'Tocher, Derek A.'
'Richmond, Michael G.'
'Yang, Li'
'Hardcastle, K. I.'
'Rosenberg, Edward'
'Kabir, Shariff E.'

_publ_section_title
;
 Experimental and computational preference for phosphine regioselectivity
 and stereoselective tripodal rotation in
 HOs3(CO)8(PPh3)2(\m-1,2-N,C-\h1,\k1-C7H4NS)
;
_journal_issue 57
_journal_name_full 'RSC Advances'
_journal_page_first 32672
_journal_paper_doi 10.1039/C8RA07400C
_journal_volume 8
_journal_year 2018
_chemical_formula_moiety '2(C34 H20 N O9 Os3 P S), C H2 Cl2, O'
_chemical_formula_sum 'C69 H42 Cl2 N2 O19 Os6 P2 S2'
_chemical_formula_weight 2541.20
_chemical_name_systematic
;
 ?
;
_space_group_crystal_system triclinic
_space_group_IT_number 2
_space_group_name_Hall '-P 1'
_space_group_name_H-M_alt 'P -1'
_symmetry_space_group_name_Hall '-P 1'
_symmetry_space_group_name_H-M 'P -1'
_atom_sites_solution_hydrogens mixed
_atom_sites_solution_primary direct
_audit_creation_date 2018-01-18
_audit_creation_method
;
Olex2 1.2
(compiled 2017.08.10 svn.r3458 for OlexSys, GUI svn.r5381)
;
_audit_update_record
;
2018-03-28 deposited with the CCDC.
2018-09-12 downloaded from the CCDC.
;
_cell_angle_alpha 100.9456(19)
_cell_angle_beta 92.7106(19)
_cell_angle_gamma 90.9327(17)
_cell_formula_units_Z 2
_cell_length_a 11.0561(2)
_cell_length_b 16.0438(3)
_cell_length_c 21.7248(5)
_cell_measurement_reflns_used 32792
_cell_measurement_temperature 150(1)
_cell_measurement_theta_max 29.2840
_cell_measurement_theta_min 3.1780
_cell_volume 3777.99(13)
_computing_cell_refinement
;
CrysAlisPro, Agilent Technologies,
Version 1.171.37.34 (release 22-05-2014 CrysAlis171 .NET)
(compiled May 22 2014,16:03:01)
;
_computing_data_collection
;
CrysAlisPro, Agilent Technologies,
Version 1.171.37.34 (release 22-05-2014 CrysAlis171 .NET)
(compiled May 22 2014,16:03:01)
;
_computing_data_reduction
;
CrysAlisPro, Agilent Technologies,
Version 1.171.37.34 (release 22-05-2014 CrysAlis171 .NET)
(compiled May 22 2014,16:03:01)
;
_computing_molecular_graphics 'Olex2 (Dolomanov et al., 2009)'
_computing_publication_material 'Olex2 (Dolomanov et al., 2009)'
_computing_structure_refinement 'ShelXL (Sheldrick, 2015)'
_computing_structure_solution 'ShelXS (Sheldrick, 2008)'
_diffrn_ambient_environment N~2~
_diffrn_ambient_temperature 150(1)
_diffrn_detector 'CCD plate'
_diffrn_detector_area_resol_mean 5.2031
_diffrn_detector_type Atlas
_diffrn_measured_fraction_theta_full 0.997
_diffrn_measured_fraction_theta_max 0.997
_diffrn_measurement_details
;
#__ type_ start__ end____ width___ exp.time_
  1 omega   32.00   70.00   1.0000   17.6300
omega____ theta____ kappa____ phi______ frames
    -       11.0092 -129.0000  122.1218 38

#__ type_ start__ end____ width___ exp.time_
  2 omega  -11.00   78.00   1.0000   17.6300
omega____ theta____ kappa____ phi______ frames
    -       11.0092   38.0000  -90.0000 89

#__ type_ start__ end____ width___ exp.time_
  3 omega  -17.00   69.00   1.0000   17.6300
omega____ theta____ kappa____ phi______ frames
    -       11.0092   77.0000    0.0000 86

#__ type_ start__ end____ width___ exp.time_
  4 omega  -13.00   84.00   1.0000   17.6300
omega____ theta____ kappa____ phi______ frames
    -       11.0092   38.0000  150.0000 97

#__ type_ start__ end____ width___ exp.time_
  5 omega  -59.00   34.00   1.0000   17.6300
omega____ theta____ kappa____ phi______ frames
    -       11.0092  -38.0000   90.0000 93

#__ type_ start__ end____ width___ exp.time_
  6 omega  -50.00   36.00   1.0000   17.6300
omega____ theta____ kappa____ phi______ frames
    -       11.0092  -38.0000  -30.0000 86

#__ type_ start__ end____ width___ exp.time_
  7 omega  -46.00   44.00   1.0000   17.6300
omega____ theta____ kappa____ phi______ frames
    -       11.0092  -77.0000 -150.0000 90

#__ type_ start__ end____ width___ exp.time_
  8 omega   16.00   86.00   1.0000   17.6300
omega____ theta____ kappa____ phi______ frames
    -       11.0092 -153.0000  -16.2167 70
;
_diffrn_measurement_device 'four-circle diffractometer'
_diffrn_measurement_device_type 'SuperNova, Dual, Cu at zero, Atlas'
_diffrn_measurement_method '\w scans'
_diffrn_orient_matrix_UB_11 0.0312971000
_diffrn_orient_matrix_UB_12 0.0042281000
_diffrn_orient_matrix_UB_13 0.0297358000
_diffrn_orient_matrix_UB_21 -0.0479593000
_diffrn_orient_matrix_UB_22 0.0241515000
_diffrn_orient_matrix_UB_23 0.0141890000
_diffrn_orient_matrix_UB_31 -0.0291240000
_diffrn_orient_matrix_UB_32 -0.0377866000
_diffrn_orient_matrix_UB_33 0.0048192000
_diffrn_radiation_monochromator mirror
_diffrn_radiation_probe x-ray
_diffrn_radiation_type MoK\a
_diffrn_radiation_wavelength 0.71073
_diffrn_reflns_av_R_equivalents 0.0400
_diffrn_reflns_av_unetI/netI 0.0313
_diffrn_reflns_Laue_measured_fraction_full 0.997
_diffrn_reflns_Laue_measured_fraction_max 0.997
_diffrn_reflns_limit_h_max 13
_diffrn_reflns_limit_h_min -13
_diffrn_reflns_limit_k_max 19
_diffrn_reflns_limit_k_min -19
_diffrn_reflns_limit_l_max 26
_diffrn_reflns_limit_l_min -26
_diffrn_reflns_number 61319
_diffrn_reflns_point_group_measured_fraction_full 0.997
_diffrn_reflns_point_group_measured_fraction_max 0.997
_diffrn_reflns_theta_full 26.000
_diffrn_reflns_theta_max 26.000
_diffrn_reflns_theta_min 2.748
_diffrn_source 'SuperNova (Mo) X-ray Source'
_exptl_absorpt_coefficient_mu 10.287
_exptl_absorpt_correction_T_max 1.00000
_exptl_absorpt_correction_T_min 0.29598
_exptl_absorpt_correction_type multi-scan
_exptl_absorpt_process_details
;
CrysAlisPro, Agilent Technologies,
Version 1.171.37.34 (release 22-05-2014 CrysAlis171 .NET)
(compiled May 22 2014,16:03:01)
Empirical absorption correction using spherical harmonics,
 implemented in SCALE3 ABSPACK scaling algorithm.
;
_exptl_crystal_colour 'clear yellow'
_exptl_crystal_colour_lustre clear
_exptl_crystal_colour_primary yellow
_exptl_crystal_density_diffrn 2.234
_exptl_crystal_description plate
_exptl_crystal_F_000 2348
_exptl_crystal_size_max 0.2
_exptl_crystal_size_mid 0.16
_exptl_crystal_size_min 0.04
_refine_diff_density_max 1.791
_refine_diff_density_min -1.516
_refine_diff_density_rms 0.141
_refine_ls_extinction_method none
_refine_ls_goodness_of_fit_ref 1.076
_refine_ls_hydrogen_treatment mixed
_refine_ls_matrix_type full
_refine_ls_number_parameters 936
_refine_ls_number_reflns 14819
_refine_ls_number_restraints 0
_refine_ls_restrained_S_all 1.076
_refine_ls_R_factor_all 0.0285
_refine_ls_R_factor_gt 0.0234
_refine_ls_shift/su_max 0.002
_refine_ls_shift/su_mean 0.000
_refine_ls_structure_factor_coef Fsqd
_refine_ls_weighting_details 'w=1/[\s^2^(Fo^2^)+(0.0221P)^2^+7.2541P] where P=(Fo^2^+2Fc^2^)/3'
_refine_ls_weighting_scheme calc
_refine_ls_wR_factor_gt 0.0541
_refine_ls_wR_factor_ref 0.0569
_reflns_Friedel_coverage 0.000
_reflns_number_gt 13383
_reflns_number_total 14819
_reflns_threshold_expression 'I > 2\s(I)'
_cod_data_source_file c8ra07400c1.cif
_cod_data_source_block xstr0374
_cod_original_cell_volume 3777.98(15)
_cod_database_code 7231553
_shelxl_version_number 2013-4
_chemical_oxdiff_formula 'Os3 P1 S1 N1 O9 C34 H20'
_chemical_oxdiff_usercomment AH156B
_shelx_space_group_comment
;
The symmetry employed for this shelxl refinement is uniquely defined
by the following loop, which should always be used as a source of
symmetry information in preference to the above space-group names.
They are only intended as comments.
;
_reflns_odcompleteness_completeness 99.84
_reflns_odcompleteness_iscentric 1
_reflns_odcompleteness_theta 26.32
_olex2_refinement_description
;
1. Fixed Uiso
 At 1.2 times of:
  All C(H) groups, All C(H,H) groups
2. Others
 Fixed Sof: O22(0.5) O21(0.5)
3.a Secondary CH2 refined with riding coordinates:
 C69(H69A,H69B)
3.b Aromatic/amide H refined with riding coordinates:
 C12(H12), C13(H13), C14(H14), C15(H15), C18(H18), C19(H19), C20(H20),
 C21(H21), C22(H22), C24(H24), C25(H25), C26(H26), C27(H27), C28(H28), C30(H30),
  C31(H31), C32(H32), C33(H33), C34(H34), C46(H46), C47(H47), C48(H48),
 C49(H49), C52(H52), C53(H53), C54(H54), C55(H55), C56(H56), C58(H58), C59(H59),
  C60(H60), C61(H61), C62(H62), C64(H64), C65(H65), C66(H66), C67(H67), C68(H68)
;
_olex2_date_sample_data_collection 2015-02-18
_olex2_exptl_crystal_mounting_method 'Nylon Loop'
_olex2_submission_original_sample_id xstr0374
_olex2_submission_special_instructions 'No special instructions were received'

loop_
_space_group_symop_operation_xyz
'x, y, z'
'-x, -y, -z'

loop_
_atom_site_label
_atom_site_type_symbol
_atom_site_fract_x
_atom_site_fract_y
_atom_site_fract_z
_atom_site_U_iso_or_equiv
_atom_site_adp_type
_atom_site_occupancy
_atom_site_site_symmetry_order
_atom_site_calc_flag
_atom_site_refinement_flags_posn
_atom_site_refinement_flags_occupancy
Os1 Os 0.39404(2) 0.71612(2) 0.09497(2) 0.01822(5) Uani 1 1 d . .
Os2 Os 0.44658(2) 0.87133(2) 0.19314(2) 0.02102(5) Uani 1 1 d . .
Os3 Os 0.52276(2) 0.85873(2) 0.06685(2) 0.02692(5) Uani 1 1 d . .
S1 S 0.67662(11) 0.76214(8) 0.25522(6) 0.0261(3) Uani 1 1 d . .
P1 P 0.26634(11) 0.62804(7) 0.14289(5) 0.0185(2) Uani 1 1 d . .
O1 O 0.4973(4) 0.6011(2) -0.01574(17) 0.0383(9) Uani 1 1 d . .
O2 O 0.1882(4) 0.7380(3) 0.00349(18) 0.0479(11) Uani 1 1 d . .
O3 O 0.2508(5) 0.9988(3) 0.1735(2) 0.0700(15) Uani 1 1 d . .
O4 O 0.6486(4) 1.0039(3) 0.2371(2) 0.0517(12) Uani 1 1 d . .
O5 O 0.3528(4) 0.8648(2) 0.32228(18) 0.0373(9) Uani 1 1 d . .
O6 O 0.7561(4) 0.7705(3) 0.10156(19) 0.0412(10) Uani 1 1 d . .
O7 O 0.6409(6) 1.0354(3) 0.0850(2) 0.086(2) Uani 1 1 d . .
O8 O 0.5599(5) 0.7967(4) -0.0725(2) 0.0776(17) Uani 1 1 d . .
O9 O 0.2724(5) 0.9268(3) 0.0370(2) 0.0672(15) Uani 1 1 d . .
N1 N 0.5418(3) 0.7001(2) 0.15844(17) 0.0188(8) Uani 1 1 d . .
C1 C 0.4574(4) 0.6431(3) 0.0273(2) 0.0253(11) Uani 1 1 d . .
C2 C 0.2663(5) 0.7328(3) 0.0396(2) 0.0291(11) Uani 1 1 d . .
C3 C 0.3246(6) 0.9527(3) 0.1791(3) 0.0380(13) Uani 1 1 d . .
C4 C 0.5716(5) 0.9554(3) 0.2206(2) 0.0328(12) Uani 1 1 d . .
C5 C 0.3880(5) 0.8663(3) 0.2738(2) 0.0257(11) Uani 1 1 d . .
C6 C 0.6679(5) 0.8026(3) 0.0903(2) 0.0304(12) Uani 1 1 d . .
C7 C 0.5973(7) 0.9688(4) 0.0778(3) 0.0495(17) Uani 1 1 d . .
C8 C 0.5467(6) 0.8190(4) -0.0203(3) 0.0451(15) Uani 1 1 d . .
C9 C 0.3637(6) 0.9011(4) 0.0489(3) 0.0452(15) Uani 1 1 d . .
C10 C 0.5611(4) 0.7713(3) 0.2008(2) 0.0203(10) Uani 1 1 d . .
C11 C 0.7014(4) 0.6578(3) 0.2184(2) 0.0240(10) Uani 1 1 d . .
C12 C 0.7848(5) 0.6003(3) 0.2347(3) 0.0336(12) Uani 1 1 d . .
H12 H 0.8392 0.6157 0.2691 0.040 Uiso 1 1 calc R .
C13 C 0.7837(5) 0.5208(3) 0.1984(3) 0.0331(12) Uani 1 1 d . .
H13 H 0.8389 0.4816 0.2083 0.040 Uiso 1 1 calc R .
C14 C 0.7021(5) 0.4970(3) 0.1470(3) 0.0332(12) Uani 1 1 d . .
H14 H 0.7036 0.4424 0.1232 0.040 Uiso 1 1 calc R .
C15 C 0.6194(4) 0.5534(3) 0.1312(2) 0.0249(10) Uani 1 1 d . .
H15 H 0.5643 0.5372 0.0972 0.030 Uiso 1 1 calc R .
C16 C 0.6193(4) 0.6352(3) 0.1670(2) 0.0201(10) Uani 1 1 d . .
C17 C 0.3451(4) 0.5798(3) 0.2025(2) 0.0195(10) Uani 1 1 d . .
C18 C 0.3675(5) 0.4940(3) 0.1934(2) 0.0291(11) Uani 1 1 d . .
H18 H 0.3342 0.4574 0.1581 0.035 Uiso 1 1 calc R .
C19 C 0.4405(5) 0.4624(3) 0.2375(3) 0.0340(13) Uani 1 1 d . .
H19 H 0.4556 0.4046 0.2314 0.041 Uiso 1 1 calc R .
C20 C 0.4901(5) 0.5158(3) 0.2900(3) 0.0323(12) Uani 1 1 d . .
H20 H 0.5394 0.4944 0.3189 0.039 Uiso 1 1 calc R .
C21 C 0.4664(4) 0.6014(3) 0.2994(2) 0.0286(11) Uani 1 1 d . .
H21 H 0.4990 0.6376 0.3351 0.034 Uiso 1 1 calc R .
C22 C 0.3948(4) 0.6336(3) 0.2562(2) 0.0213(10) Uani 1 1 d . .
H22 H 0.3795 0.6914 0.2629 0.026 Uiso 1 1 calc R .
C23 C 0.1848(4) 0.5401(3) 0.0923(2) 0.0230(10) Uani 1 1 d . .
C24 C 0.2391(5) 0.4942(3) 0.0402(2) 0.0345(13) Uani 1 1 d . .
H24 H 0.3152 0.5112 0.0300 0.041 Uiso 1 1 calc R .
C25 C 0.1805(5) 0.4231(4) 0.0034(3) 0.0422(15) Uani 1 1 d . .
H25 H 0.2179 0.3928 -0.0310 0.051 Uiso 1 1 calc R .
C26 C 0.0685(5) 0.3978(3) 0.0176(3) 0.0369(13) Uani 1 1 d . .
H26 H 0.0302 0.3498 -0.0068 0.044 Uiso 1 1 calc R .
C27 C 0.0117(5) 0.4437(3) 0.0684(3) 0.0364(13) Uani 1 1 d . .
H27 H -0.0655 0.4273 0.0775 0.044 Uiso 1 1 calc R .
C28 C 0.0699(5) 0.5139(3) 0.1056(3) 0.0303(12) Uani 1 1 d . .
H28 H 0.0318 0.5439 0.1399 0.036 Uiso 1 1 calc R .
C29 C 0.1478(4) 0.6904(3) 0.1855(2) 0.0210(10) Uani 1 1 d . .
C30 C 0.1223(5) 0.6840(3) 0.2462(2) 0.0318(12) Uani 1 1 d . .
H30 H 0.1588 0.6425 0.2649 0.038 Uiso 1 1 calc R .
C31 C 0.0422(5) 0.7394(4) 0.2795(3) 0.0380(13) Uani 1 1 d . .
H31 H 0.0272 0.7356 0.3207 0.046 Uiso 1 1 calc R .
C32 C -0.0150(5) 0.7999(3) 0.2518(3) 0.0342(13) Uani 1 1 d . .
H32 H -0.0671 0.8376 0.2744 0.041 Uiso 1 1 calc R .
C33 C 0.0060(4) 0.8035(3) 0.1904(3) 0.0327(12) Uani 1 1 d . .
H33 H -0.0344 0.8426 0.1709 0.039 Uiso 1 1 calc R .
C34 C 0.0863(5) 0.7497(3) 0.1576(2) 0.0294(11) Uani 1 1 d . .
H34 H 0.0998 0.7531 0.1162 0.035 Uiso 1 1 calc R .
Os4 Os 0.75831(2) 0.28248(2) 0.42317(2) 0.01521(4) Uani 1 1 d . .
Os5 Os 0.69401(2) 0.10774(2) 0.43728(2) 0.01550(4) Uani 1 1 d . .
Os6 Os 0.57512(2) 0.25219(2) 0.50625(2) 0.01806(5) Uani 1 1 d . .
S2 S 0.95128(10) 0.11289(7) 0.53737(6) 0.0204(2) Uani 1 1 d . .
P2 P 0.89928(11) 0.27058(7) 0.34280(5) 0.0174(2) Uani 1 1 d . .
O10 O 0.8050(4) 0.4632(2) 0.49209(18) 0.0383(9) Uani 1 1 d . .
O11 O 0.5572(3) 0.3463(2) 0.34654(18) 0.0385(9) Uani 1 1 d . .
O12 O 0.8311(4) -0.0365(2) 0.36135(18) 0.0361(9) Uani 1 1 d . .
O13 O 0.4660(3) 0.0551(2) 0.34997(17) 0.0345(9) Uani 1 1 d . .
O14 O 0.6311(3) 0.0064(2) 0.53682(17) 0.0313(8) Uani 1 1 d . .
O15 O 0.3770(4) 0.2308(3) 0.3994(2) 0.0455(10) Uani 1 1 d . .
O16 O 0.4286(3) 0.1504(2) 0.58390(18) 0.0354(9) Uani 1 1 d . .
O17 O 0.4910(4) 0.4341(2) 0.54778(19) 0.0458(10) Uani 1 1 d . .
O18 O 0.7849(3) 0.2868(2) 0.60646(17) 0.0340(8) Uani 1 1 d . .
N2 N 0.8896(3) 0.2329(2) 0.48132(16) 0.0138(7) Uani 1 1 d . .
C35 C 0.7890(5) 0.3953(3) 0.4653(2) 0.0248(11) Uani 1 1 d . .
C36 C 0.6332(4) 0.3207(3) 0.3748(2) 0.0243(10) Uani 1 1 d . .
C37 C 0.7829(4) 0.0199(3) 0.3893(2) 0.0224(10) Uani 1 1 d . .
C38 C 0.5473(4) 0.0754(3) 0.3841(2) 0.0219(10) Uani 1 1 d . .
C39 C 0.6531(4) 0.0441(3) 0.4990(2) 0.0217(10) Uani 1 1 d . .
C40 C 0.4525(5) 0.2367(3) 0.4375(2) 0.0287(11) Uani 1 1 d . .
C41 C 0.4812(4) 0.1892(3) 0.5541(2) 0.0244(10) Uani 1 1 d . .
C42 C 0.5240(5) 0.3671(3) 0.5327(2) 0.0280(11) Uani 1 1 d . .
C43 C 0.7101(5) 0.2712(3) 0.5679(2) 0.0246(11) Uani 1 1 d . .
C44 C 0.8530(4) 0.1559(3) 0.4873(2) 0.0163(9) Uani 1 1 d . .
C45 C 0.9968(4) 0.2621(3) 0.5153(2) 0.0175(9) Uani 1 1 d . .
C46 C 1.0601(4) 0.3390(3) 0.5165(2) 0.0213(10) Uani 1 1 d . .
H46 H 1.0303 0.3783 0.4936 0.026 Uiso 1 1 calc R .
C47 C 1.1668(4) 0.3550(3) 0.5520(2) 0.0244(10) Uani 1 1 d . .
H47 H 1.2095 0.4056 0.5528 0.029 Uiso 1 1 calc R .
C48 C 1.2124(4) 0.2975(3) 0.5868(2) 0.0264(11) Uani 1 1 d . .
H48 H 1.2844 0.3106 0.6109 0.032 Uiso 1 1 calc R .
C49 C 1.1528(4) 0.2210(3) 0.5863(2) 0.0233(10) Uani 1 1 d . .
H49 H 1.1836 0.1825 0.6096 0.028 Uiso 1 1 calc R .
C50 C 1.0453(4) 0.2034(3) 0.5498(2) 0.0185(9) Uani 1 1 d . .
C51 C 0.9871(4) 0.1731(3) 0.3331(2) 0.0237(10) Uani 1 1 d . .
C52 C 1.0742(5) 0.1612(3) 0.3784(2) 0.0289(11) Uani 1 1 d . .
H52 H 1.0912 0.2041 0.4132 0.035 Uiso 1 1 calc R .
C53 C 1.1363(5) 0.0859(4) 0.3725(3) 0.0412(15) Uani 1 1 d . .
H53 H 1.1947 0.0787 0.4031 0.049 Uiso 1 1 calc R .
C54 C 1.1114(6) 0.0217(4) 0.3211(3) 0.0498(17) Uani 1 1 d . .
H54 H 1.1521 -0.0292 0.3174 0.060 Uiso 1 1 calc R .
C55 C 1.0274(6) 0.0330(3) 0.2762(3) 0.0490(17) Uani 1 1 d . .
H55 H 1.0116 -0.0101 0.2414 0.059 Uiso 1 1 calc R .
C56 C 0.9642(5) 0.1086(3) 0.2815(3) 0.0335(12) Uani 1 1 d . .
H56 H 0.9067 0.1155 0.2503 0.040 Uiso 1 1 calc R .
C57 C 0.8298(4) 0.2642(3) 0.2641(2) 0.0233(10) Uani 1 1 d . .
C58 C 0.7174(5) 0.2243(3) 0.2475(2) 0.0307(12) Uani 1 1 d . .
H58 H 0.6744 0.2047 0.2779 0.037 Uiso 1 1 calc R .
C59 C 0.6685(5) 0.2134(4) 0.1873(2) 0.0378(13) Uani 1 1 d . .
H59 H 0.5928 0.1869 0.1771 0.045 Uiso 1 1 calc R .
C60 C 0.7324(6) 0.2420(4) 0.1414(3) 0.0419(14) Uani 1 1 d . .
H60 H 0.7001 0.2345 0.1004 0.050 Uiso 1 1 calc R .
C61 C 0.8446(5) 0.2819(3) 0.1574(2) 0.0363(13) Uani 1 1 d . .
H61 H 0.8879 0.3008 0.1267 0.044 Uiso 1 1 calc R .
C62 C 0.8923(5) 0.2938(3) 0.2175(2) 0.0274(11) Uani 1 1 d . .
H62 H 0.9669 0.3218 0.2277 0.033 Uiso 1 1 calc R .
C63 C 1.0119(4) 0.3571(3) 0.3480(2) 0.0201(10) Uani 1 1 d . .
C64 C 1.1351(5) 0.3430(3) 0.3421(2) 0.0280(11) Uani 1 1 d . .
H64 H 1.1640 0.2882 0.3380 0.034 Uiso 1 1 calc R .
C65 C 1.2148(5) 0.4112(3) 0.3424(3) 0.0360(13) Uani 1 1 d . .
H65 H 1.2971 0.4018 0.3386 0.043 Uiso 1 1 calc R .
C66 C 1.1730(5) 0.4921(3) 0.3482(3) 0.0343(13) Uani 1 1 d . .
H66 H 1.2267 0.5373 0.3482 0.041 Uiso 1 1 calc R .
C67 C 1.0509(5) 0.5064(3) 0.3541(2) 0.0333(12) Uani 1 1 d . .
H67 H 1.0226 0.5613 0.3580 0.040 Uiso 1 1 calc R .
C68 C 0.9703(5) 0.4392(3) 0.3541(2) 0.0267(11) Uani 1 1 d . .
H68 H 0.8882 0.4492 0.3583 0.032 Uiso 1 1 calc R .
Cl1 Cl 0.3451(2) 0.2112(2) 0.23858(13) 0.1066(9) Uani 1 1 d . .
Cl2 Cl 0.1948(2) 0.29414(15) 0.15615(15) 0.1003(8) Uani 1 1 d . .
C69 C 0.2222(8) 0.2035(6) 0.1808(5) 0.094(3) Uani 1 1 d . .
H69A H 0.2401 0.1603 0.1449 0.113 Uiso 1 1 calc R .
H69B H 0.1495 0.1851 0.1983 0.113 Uiso 1 1 calc R .
O22 O 0.9018(10) 0.8606(7) -0.0129(5) 0.081(4) Uani 0.5 1 d . P
O21 O -0.0027(11) 1.0537(7) 0.1064(5) 0.083(3) Uani 0.5 1 d . P
H H 0.742(5) 0.170(3) 0.386(3) 0.041(16) Uiso 1 1 d . .
HA H 0.339(5) 0.790(3) 0.161(2) 0.038(15) Uiso 1 1 d . .

loop_
_atom_site_aniso_label
_atom_site_aniso_U_11
_atom_site_aniso_U_22
_atom_site_aniso_U_33
_atom_site_aniso_U_23
_atom_site_aniso_U_13
_atom_site_aniso_U_12
Os1 0.01739(10) 0.02139(9) 0.01487(9) 0.00126(7) -0.00068(7) 0.00118(7)
Os2 0.02626(11) 0.01681(9) 0.01937(10) 0.00149(7) 0.00243(8) 0.00204(7)
Os3 0.03276(12) 0.02781(11) 0.02159(10) 0.00774(8) 0.00415(8) -0.00062(8)
S1 0.0232(6) 0.0287(6) 0.0231(6) -0.0012(5) -0.0064(5) 0.0013(5)
P1 0.0167(6) 0.0200(6) 0.0176(6) 0.0005(5) 0.0005(5) 0.0012(4)
O1 0.041(2) 0.044(2) 0.024(2) -0.0102(17) 0.0080(17) 0.0042(18)
O2 0.029(2) 0.088(3) 0.030(2) 0.022(2) -0.0057(18) 0.002(2)
O3 0.085(4) 0.064(3) 0.067(3) 0.021(3) 0.012(3) 0.052(3)
O4 0.065(3) 0.042(2) 0.044(3) 0.000(2) 0.005(2) -0.029(2)
O5 0.046(2) 0.038(2) 0.028(2) 0.0050(17) 0.0077(18) 0.0069(17)
O6 0.027(2) 0.056(3) 0.043(2) 0.015(2) 0.0035(18) -0.0041(19)
O7 0.156(6) 0.039(3) 0.064(3) 0.010(2) 0.025(4) -0.040(3)
O8 0.068(4) 0.133(5) 0.026(3) -0.002(3) 0.004(2) 0.025(3)
O9 0.056(3) 0.091(4) 0.066(3) 0.040(3) 0.009(3) 0.040(3)
N1 0.016(2) 0.023(2) 0.016(2) 0.0001(15) 0.0009(16) -0.0009(15)
C1 0.022(3) 0.029(3) 0.024(3) 0.004(2) -0.001(2) -0.002(2)
C2 0.024(3) 0.045(3) 0.019(3) 0.007(2) 0.002(2) 0.001(2)
C3 0.057(4) 0.029(3) 0.029(3) 0.006(2) 0.005(3) 0.012(3)
C4 0.053(4) 0.022(3) 0.023(3) 0.004(2) 0.007(2) -0.004(2)
C5 0.027(3) 0.017(2) 0.030(3) -0.002(2) -0.002(2) 0.0003(19)
C6 0.032(3) 0.036(3) 0.022(3) 0.004(2) 0.003(2) -0.014(2)
C7 0.084(5) 0.038(3) 0.030(3) 0.011(3) 0.016(3) -0.008(3)
C8 0.040(4) 0.062(4) 0.032(3) 0.004(3) 0.004(3) 0.005(3)
C9 0.055(4) 0.055(4) 0.031(3) 0.020(3) 0.014(3) 0.015(3)
C10 0.021(2) 0.025(2) 0.014(2) 0.0025(19) -0.0009(19) -0.0011(19)
C11 0.018(2) 0.029(3) 0.024(3) 0.004(2) 0.004(2) 0.0027(19)
C12 0.022(3) 0.040(3) 0.040(3) 0.012(3) -0.003(2) 0.006(2)
C13 0.024(3) 0.035(3) 0.042(3) 0.012(2) 0.002(2) 0.012(2)
C14 0.031(3) 0.027(3) 0.043(3) 0.006(2) 0.009(3) 0.010(2)
C15 0.021(3) 0.026(3) 0.026(3) 0.000(2) 0.002(2) 0.0033(19)
C16 0.016(2) 0.026(2) 0.018(2) 0.0033(19) 0.0013(19) 0.0003(18)
C17 0.014(2) 0.025(2) 0.022(2) 0.0084(19) 0.0036(19) 0.0013(18)
C18 0.029(3) 0.024(3) 0.034(3) 0.004(2) 0.003(2) 0.002(2)
C19 0.034(3) 0.028(3) 0.045(3) 0.018(2) 0.007(3) 0.009(2)
C20 0.026(3) 0.043(3) 0.035(3) 0.024(3) 0.001(2) 0.003(2)
C21 0.021(3) 0.040(3) 0.026(3) 0.011(2) 0.001(2) -0.008(2)
C22 0.022(2) 0.023(2) 0.020(2) 0.0077(19) 0.0003(19) 0.0000(19)
C23 0.020(2) 0.023(2) 0.024(3) 0.0008(19) -0.004(2) -0.0006(19)
C24 0.030(3) 0.038(3) 0.029(3) -0.009(2) 0.007(2) -0.004(2)
C25 0.042(4) 0.037(3) 0.038(3) -0.017(3) 0.010(3) -0.007(3)
C26 0.040(3) 0.026(3) 0.040(3) -0.004(2) -0.006(3) -0.012(2)
C27 0.025(3) 0.036(3) 0.047(4) 0.007(3) -0.002(3) -0.008(2)
C28 0.028(3) 0.028(3) 0.033(3) 0.001(2) 0.004(2) -0.004(2)
C29 0.016(2) 0.023(2) 0.021(2) -0.0016(19) 0.0006(19) -0.0011(18)
C30 0.023(3) 0.046(3) 0.025(3) 0.004(2) 0.003(2) 0.007(2)
C31 0.025(3) 0.062(4) 0.023(3) -0.003(3) 0.003(2) 0.007(3)
C32 0.019(3) 0.035(3) 0.041(3) -0.012(2) 0.002(2) 0.004(2)
C33 0.017(3) 0.029(3) 0.050(4) 0.003(2) -0.002(2) 0.008(2)
C34 0.027(3) 0.035(3) 0.027(3) 0.005(2) 0.001(2) 0.007(2)
Os4 0.01680(9) 0.01439(8) 0.01559(9) 0.00546(7) 0.00158(7) 0.00197(6)
Os5 0.01662(9) 0.01447(9) 0.01575(9) 0.00371(7) 0.00150(7) -0.00089(6)
Os6 0.01666(9) 0.02070(9) 0.01707(9) 0.00359(7) 0.00294(7) 0.00250(7)
S2 0.0195(6) 0.0171(5) 0.0262(6) 0.0094(5) -0.0024(5) 0.0003(4)
P2 0.0199(6) 0.0163(6) 0.0169(6) 0.0049(4) 0.0027(5) 0.0008(4)
O10 0.056(3) 0.0181(19) 0.038(2) 0.0000(16) -0.0009(19) 0.0009(16)
O11 0.036(2) 0.042(2) 0.042(2) 0.0202(18) -0.0078(18) 0.0128(17)
O12 0.047(2) 0.0225(19) 0.039(2) 0.0036(16) 0.0178(19) 0.0075(17)
O13 0.032(2) 0.042(2) 0.027(2) 0.0040(16) -0.0050(17) -0.0059(17)
O14 0.032(2) 0.035(2) 0.031(2) 0.0165(17) 0.0011(16) -0.0037(16)
O15 0.034(2) 0.057(3) 0.044(3) 0.007(2) -0.013(2) 0.0067(19)
O16 0.028(2) 0.039(2) 0.044(2) 0.0160(18) 0.0139(18) 0.0037(16)
O17 0.068(3) 0.027(2) 0.042(2) 0.0044(17) 0.007(2) 0.021(2)
O18 0.028(2) 0.047(2) 0.023(2) -0.0019(16) -0.0041(17) 0.0027(16)
N2 0.0118(18) 0.0166(18) 0.0144(18) 0.0062(14) 0.0000(14) 0.0011(14)
C35 0.031(3) 0.024(3) 0.023(3) 0.011(2) -0.001(2) 0.001(2)
C36 0.027(3) 0.022(2) 0.025(3) 0.008(2) 0.004(2) 0.005(2)
C37 0.024(3) 0.020(2) 0.026(3) 0.009(2) 0.003(2) -0.0035(19)
C38 0.022(3) 0.023(2) 0.021(2) 0.0026(19) 0.003(2) -0.0006(19)
C39 0.018(2) 0.023(2) 0.023(3) 0.004(2) 0.001(2) -0.0040(19)
C40 0.029(3) 0.029(3) 0.027(3) 0.003(2) 0.001(2) 0.004(2)
C41 0.023(3) 0.025(2) 0.024(3) 0.000(2) 0.001(2) 0.008(2)
C42 0.036(3) 0.032(3) 0.019(3) 0.011(2) 0.004(2) 0.002(2)
C43 0.025(3) 0.026(3) 0.022(3) 0.000(2) 0.009(2) 0.002(2)
C44 0.014(2) 0.021(2) 0.016(2) 0.0052(18) 0.0025(18) 0.0032(17)
C45 0.017(2) 0.018(2) 0.019(2) 0.0064(18) 0.0021(18) 0.0029(17)
C46 0.020(2) 0.018(2) 0.026(3) 0.0061(19) 0.000(2) 0.0014(18)
C47 0.022(3) 0.019(2) 0.032(3) 0.003(2) -0.001(2) -0.0034(19)
C48 0.017(2) 0.033(3) 0.028(3) 0.001(2) -0.005(2) -0.001(2)
C49 0.019(2) 0.025(2) 0.027(3) 0.009(2) 0.001(2) 0.0034(19)
C50 0.018(2) 0.017(2) 0.021(2) 0.0030(18) 0.0045(19) -0.0005(17)
C51 0.025(3) 0.019(2) 0.030(3) 0.008(2) 0.013(2) 0.0030(19)
C52 0.025(3) 0.033(3) 0.031(3) 0.010(2) 0.012(2) 0.011(2)
C53 0.029(3) 0.047(4) 0.056(4) 0.028(3) 0.017(3) 0.015(3)
C54 0.048(4) 0.029(3) 0.078(5) 0.019(3) 0.029(4) 0.018(3)
C55 0.054(4) 0.022(3) 0.069(5) -0.003(3) 0.023(4) 0.003(3)
C56 0.032(3) 0.022(3) 0.045(3) 0.001(2) 0.008(3) 0.004(2)
C57 0.028(3) 0.020(2) 0.022(3) 0.0039(19) 0.004(2) 0.0013(19)
C58 0.037(3) 0.036(3) 0.021(3) 0.008(2) 0.004(2) -0.007(2)
C59 0.039(3) 0.050(3) 0.022(3) 0.003(2) -0.003(2) -0.011(3)
C60 0.054(4) 0.053(4) 0.017(3) 0.007(2) -0.006(3) -0.006(3)
C61 0.046(4) 0.041(3) 0.025(3) 0.011(2) 0.005(2) -0.004(3)
C62 0.031(3) 0.030(3) 0.023(3) 0.011(2) 0.008(2) -0.001(2)
C63 0.022(3) 0.021(2) 0.017(2) 0.0032(18) 0.0025(19) -0.0014(18)
C64 0.027(3) 0.024(3) 0.034(3) 0.007(2) 0.006(2) 0.002(2)
C65 0.025(3) 0.038(3) 0.046(3) 0.012(3) 0.004(3) -0.003(2)
C66 0.037(3) 0.030(3) 0.035(3) 0.004(2) 0.004(2) -0.012(2)
C67 0.045(3) 0.021(3) 0.034(3) 0.003(2) 0.011(3) -0.003(2)
C68 0.026(3) 0.023(2) 0.032(3) 0.006(2) 0.008(2) 0.001(2)
Cl1 0.0819(17) 0.145(2) 0.0853(18) 0.0001(16) 0.0047(14) 0.0227(16)
Cl2 0.0825(17) 0.0825(16) 0.146(2) 0.0420(16) 0.0302(16) 0.0036(12)
C69 0.076(6) 0.077(6) 0.141(9) 0.037(6) 0.031(6) 0.026(5)
O22 0.090(8) 0.074(7) 0.082(8) 0.015(6) 0.040(6) -0.040(6)
O21 0.097(9) 0.081(8) 0.064(7) 0.005(6) -0.017(6) 0.011(6)

loop_
_atom_type_symbol
_atom_type_description
_atom_type_scat_dispersion_real
_atom_type_scat_dispersion_imag
_atom_type_scat_source
C C 0.0033 0.0016 'International Tables Vol C Tables 4.2.6.8 and 6.1.1.4'
H H 0.0000 0.0000 'International Tables Vol C Tables 4.2.6.8 and 6.1.1.4'
Cl Cl 0.1484 0.1585 'International Tables Vol C Tables 4.2.6.8 and 6.1.1.4'
N N 0.0061 0.0033 'International Tables Vol C Tables 4.2.6.8 and 6.1.1.4'
O O 0.0106 0.0060 'International Tables Vol C Tables 4.2.6.8 and 6.1.1.4'
Os Os -1.2165 7.6030 'International Tables Vol C Tables 4.2.6.8 and 6.1.1.4'
P P 0.1023 0.0942 'International Tables Vol C Tables 4.2.6.8 and 6.1.1.4'
S S 0.1246 0.1234 'International Tables Vol C Tables 4.2.6.8 and 6.1.1.4'

loop_
_geom_angle_atom_site_label_1
_geom_angle_atom_site_label_2
_geom_angle_atom_site_label_3
_geom_angle
Os2 Os1 HA 33.3(16)
Os3 Os1 Os2 59.060(6)
Os3 Os1 HA 86.2(16)
P1 Os1 Os2 105.08(3)
P1 Os1 Os3 163.06(3)
P1 Os1 HA 76.9(16)
N1 Os1 Os2 67.57(10)
N1 Os1 Os3 88.46(10)
N1 Os1 P1 90.49(10)
N1 Os1 HA 84.9(17)
C1 Os1 Os2 144.18(14)
C1 Os1 Os3 91.73(14)
C1 Os1 P1 105.21(15)
C1 Os1 N1 93.51(18)
C1 Os1 C2 87.0(2)
C1 Os1 HA 177.4(17)
C2 Os1 Os2 111.36(16)
C2 Os1 Os3 90.25(16)
C2 Os1 P1 90.62(16)
C2 Os1 N1 178.64(19)
C2 Os1 HA 94.6(17)
Os1 Os2 HA 34.2(17)
Os3 Os2 Os1 58.200(6)
Os3 Os2 HA 86.2(17)
C3 Os2 Os1 106.21(17)
C3 Os2 Os3 90.83(16)
C3 Os2 C10 172.1(2)
C3 Os2 HA 87.8(18)
C4 Os2 Os1 140.27(16)
C4 Os2 Os3 88.70(15)
C4 Os2 C3 94.6(2)
C4 Os2 C5 97.5(2)
C4 Os2 C10 93.1(2)
C4 Os2 HA 174.4(17)
C5 Os2 Os1 114.99(13)
C5 Os2 Os3 173.19(13)
C5 Os2 C3 91.4(2)
C5 Os2 C10 89.71(19)
C5 Os2 HA 87.4(17)
C10 Os2 Os1 66.29(12)
C10 Os2 Os3 87.22(12)
C10 Os2 HA 84.4(17)
Os1 Os3 Os2 62.739(6)
C6 Os3 Os1 85.43(14)
C6 Os3 Os2 88.89(15)
C7 Os3 Os1 159.95(17)
C7 Os3 Os2 97.22(17)
C7 Os3 C6 95.4(3)
C7 Os3 C8 99.8(3)
C7 Os3 C9 92.6(3)
C8 Os3 Os1 100.19(19)
C8 Os3 Os2 162.88(19)
C8 Os3 C6 91.1(2)
C8 Os3 C9 92.1(3)
C9 Os3 Os1 85.48(18)
C9 Os3 Os2 85.53(17)
C9 Os3 C6 170.8(2)
C10 S1 C11 91.4(2)
C17 P1 Os1 113.78(15)
C17 P1 C29 104.1(2)
C23 P1 Os1 117.87(16)
C23 P1 C17 104.4(2)
C23 P1 C29 104.5(2)
C29 P1 Os1 110.96(15)
C10 N1 Os1 109.6(3)
C10 N1 C16 113.7(4)
C16 N1 Os1 136.7(3)
O1 C1 Os1 177.0(4)
O2 C2 Os1 175.8(5)
O3 C3 Os2 176.5(5)
O4 C4 Os2 178.1(5)
O5 C5 Os2 178.9(4)
O6 C6 Os3 176.6(4)
O7 C7 Os3 179.0(6)
O8 C8 Os3 178.8(6)
O9 C9 Os3 177.9(5)
S1 C10 Os2 131.1(2)
N1 C10 Os2 116.6(3)
N1 C10 S1 112.2(3)
C12 C11 S1 129.4(4)
C16 C11 S1 109.2(4)
C16 C11 C12 121.4(5)
C11 C12 H12 121.1
C13 C12 C11 117.8(5)
C13 C12 H12 121.1
C12 C13 H13 119.2
C12 C13 C14 121.6(5)
C14 C13 H13 119.2
C13 C14 H14 119.7
C15 C14 C13 120.6(5)
C15 C14 H14 119.7
C14 C15 H15 120.5
C14 C15 C16 118.9(5)
C16 C15 H15 120.5
C11 C16 N1 113.5(4)
C11 C16 C15 119.6(4)
C15 C16 N1 126.9(4)
C18 C17 P1 122.4(4)
C18 C17 C22 119.3(4)
C22 C17 P1 117.9(3)
C17 C18 H18 120.1
C17 C18 C19 119.7(5)
C19 C18 H18 120.1
C18 C19 H19 119.7
C20 C19 C18 120.6(5)
C20 C19 H19 119.7
C19 C20 H20 120.2
C19 C20 C21 119.6(5)
C21 C20 H20 120.2
C20 C21 H21 119.8
C22 C21 C20 120.5(5)
C22 C21 H21 119.8
C17 C22 H22 119.9
C21 C22 C17 120.3(4)
C21 C22 H22 119.9
C24 C23 P1 120.2(4)
C28 C23 P1 121.6(4)
C28 C23 C24 118.2(4)
C23 C24 H24 119.7
C25 C24 C23 120.7(5)
C25 C24 H24 119.7
C24 C25 H25 119.9
C26 C25 C24 120.3(5)
C26 C25 H25 119.9
C25 C26 H26 120.0
C25 C26 C27 119.9(5)
C27 C26 H26 120.0
C26 C27 H27 120.0
C28 C27 C26 120.0(5)
C28 C27 H27 120.0
C23 C28 H28 119.6
C27 C28 C23 120.8(5)
C27 C28 H28 119.6
C30 C29 P1 122.1(4)
C30 C29 C34 118.4(4)
C34 C29 P1 119.4(4)
C29 C30 H30 119.8
C29 C30 C31 120.3(5)
C31 C30 H30 119.8
C30 C31 H31 119.8
C32 C31 C30 120.4(5)
C32 C31 H31 119.8
C31 C32 H32 120.4
C33 C32 C31 119.2(5)
C33 C32 H32 120.4
C32 C33 H33 119.8
C32 C33 C34 120.5(5)
C34 C33 H33 119.8
C29 C34 H34 119.5
C33 C34 C29 121.0(5)
C33 C34 H34 119.5
Os5 Os4 H 32.5(17)
Os6 Os4 Os5 59.278(6)
Os6 Os4 H 87.5(17)
P2 Os4 Os5 106.86(3)
P2 Os4 Os6 165.35(3)
P2 Os4 H 77.8(17)
N2 Os4 Os5 67.90(9)
N2 Os4 Os6 89.09(9)
N2 Os4 P2 89.52(10)
N2 Os4 H 81.5(17)
C35 Os4 Os5 145.46(14)
C35 Os4 Os6 93.46(15)
C35 Os4 P2 101.17(15)
C35 Os4 N2 92.93(17)
C35 Os4 H 174.3(18)
C36 Os4 Os5 108.09(14)
C36 Os4 Os6 86.54(15)
C36 Os4 P2 94.22(15)
C36 Os4 N2 175.23(17)
C36 Os4 C35 89.3(2)
C36 Os4 H 96.4(18)
Os4 Os5 H 35.0(18)
Os6 Os5 Os4 58.884(6)
Os6 Os5 H 89.4(18)
C37 Os5 Os4 115.69(13)
C37 Os5 Os6 174.51(13)
C37 Os5 C38 91.9(2)
C37 Os5 C44 89.83(19)
C37 Os5 H 85.7(18)
C38 Os5 Os4 105.83(13)
C38 Os5 Os6 90.54(14)
C38 Os5 C44 172.09(18)
C38 Os5 H 90.2(18)
C39 Os5 Os4 141.40(14)
C39 Os5 Os6 89.51(14)
C39 Os5 C37 95.15(19)
C39 Os5 C38 95.11(19)
C39 Os5 C44 92.41(18)
C39 Os5 H 174.6(18)
C44 Os5 Os4 66.53(12)
C44 Os5 Os6 87.08(12)
C44 Os5 H 82.3(18)
Os4 Os6 Os5 61.837(6)
C40 Os6 Os4 90.71(15)
C40 Os6 Os5 87.37(15)
C41 Os6 Os4 157.30(14)
C41 Os6 Os5 95.87(14)
C41 Os6 C40 92.6(2)
C41 Os6 C42 103.4(2)
C41 Os6 C43 93.8(2)
C42 Os6 Os4 99.05(14)
C42 Os6 Os5 160.56(14)
C42 Os6 C40 89.5(2)
C42 Os6 C43 90.9(2)
C43 Os6 Os4 82.67(14)
C43 Os6 Os5 90.05(14)
C43 Os6 C40 173.3(2)
C50 S2 C44 91.4(2)
C51 P2 Os4 114.21(15)
C57 P2 Os4 114.16(16)
C57 P2 C51 101.8(2)
C57 P2 C63 102.3(2)
C63 P2 Os4 117.43(15)
C63 P2 C51 105.1(2)
C44 N2 Os4 108.8(3)
C44 N2 C45 114.6(3)
C45 N2 Os4 136.6(3)
O10 C35 Os4 178.0(5)
O11 C36 Os4 177.9(5)
O12 C37 Os5 175.7(4)
O13 C38 Os5 175.8(4)
O14 C39 Os5 178.4(4)
O15 C40 Os6 176.1(5)
O16 C41 Os6 177.5(4)
O17 C42 Os6 178.3(5)
O18 C43 Os6 175.2(4)
S2 C44 Os5 131.5(2)
N2 C44 Os5 116.7(3)
N2 C44 S2 111.8(3)
N2 C45 C46 127.7(4)
N2 C45 C50 113.1(4)
C46 C45 C50 119.2(4)
C45 C46 H46 120.7
C47 C46 C45 118.7(4)
C47 C46 H46 120.7
C46 C47 H47 119.2
C46 C47 C48 121.6(4)
C48 C47 H47 119.2
C47 C48 H48 119.4
C49 C48 C47 121.1(4)
C49 C48 H48 119.4
C48 C49 H49 121.0
C48 C49 C50 118.0(4)
C50 C49 H49 121.0
C45 C50 S2 109.2(3)
C49 C50 S2 129.4(4)
C49 C50 C45 121.4(4)
C52 C51 P2 120.8(4)
C56 C51 P2 120.6(4)
C56 C51 C52 118.6(5)
C51 C52 H52 119.7
C51 C52 C53 120.7(5)
C53 C52 H52 119.7
C52 C53 H53 120.0
C54 C53 C52 120.0(6)
C54 C53 H53 120.0
C53 C54 H54 120.1
C55 C54 C53 119.7(5)
C55 C54 H54 120.1
C54 C55 H55 119.6
C54 C55 C56 120.9(6)
C56 C55 H55 119.6
C51 C56 C55 120.0(6)
C51 C56 H56 120.0
C55 C56 H56 120.0
C58 C57 P2 120.7(4)
C58 C57 C62 118.2(5)
C62 C57 P2 120.9(4)
C57 C58 H58 119.4
C59 C58 C57 121.3(5)
C59 C58 H58 119.4
C58 C59 H59 120.1
C58 C59 C60 119.7(5)
C60 C59 H59 120.1
C59 C60 H60 120.2
C61 C60 C59 119.5(5)
C61 C60 H60 120.2
C60 C61 H61 119.7
C62 C61 C60 120.6(5)
C62 C61 H61 119.7
C57 C62 H62 119.7
C61 C62 C57 120.6(5)
C61 C62 H62 119.7
C64 C63 P2 122.7(3)
C68 C63 P2 117.7(4)
C68 C63 C64 119.4(4)
C63 C64 H64 120.1
C63 C64 C65 119.7(5)
C65 C64 H64 120.1
C64 C65 H65 119.7
C66 C65 C64 120.6(5)
C66 C65 H65 119.7
C65 C66 H66 120.1
C65 C66 C67 119.8(5)
C67 C66 H66 120.1
C66 C67 H67 119.8
C66 C67 C68 120.4(5)
C68 C67 H67 119.8
C63 C68 C67 120.1(5)
C63 C68 H68 120.0
C67 C68 H68 120.0
Cl1 C69 H69A 108.8
Cl1 C69 H69B 108.8
Cl2 C69 Cl1 114.0(6)
Cl2 C69 H69A 108.8
Cl2 C69 H69B 108.8
H69A C69 H69B 107.6

loop_
_geom_bond_atom_site_label_1
_geom_bond_atom_site_label_2
_geom_bond_distance
Os1 Os2 2.9843(3)
Os1 Os3 2.8533(3)
Os1 P1 2.3888(12)
Os1 N1 2.138(4)
Os1 C1 1.869(5)
Os1 C2 1.866(5)
Os1 HA 1.82(5)
Os2 Os3 2.8795(3)
Os2 C3 1.946(6)
Os2 C4 1.908(6)
Os2 C5 1.913(5)
Os2 C10 2.086(5)
Os2 HA 1.77(5)
Os3 C6 1.947(6)
Os3 C7 1.905(6)
Os3 C8 1.912(6)
Os3 C9 1.945(7)
S1 C10 1.727(5)
S1 C11 1.745(5)
P1 C17 1.825(5)
P1 C23 1.813(5)
P1 C29 1.839(5)
O1 C1 1.155(6)
O2 C2 1.155(6)
O3 C3 1.128(7)
O4 C4 1.142(6)
O5 C5 1.144(6)
O6 C6 1.148(7)
O7 C7 1.145(7)
O8 C8 1.140(7)
O9 C9 1.134(7)
N1 C10 1.331(6)
N1 C16 1.392(6)
C11 C12 1.395(7)
C11 C16 1.392(7)
C12 H12 0.9300
C12 C13 1.365(8)
C13 H13 0.9300
C13 C14 1.392(8)
C14 H14 0.9300
C14 C15 1.374(7)
C15 H15 0.9300
C15 C16 1.393(6)
C17 C18 1.381(6)
C17 C22 1.398(6)
C18 H18 0.9300
C18 C19 1.398(7)
C19 H19 0.9300
C19 C20 1.374(8)
C20 H20 0.9300
C20 C21 1.382(7)
C21 H21 0.9300
C21 C22 1.378(7)
C22 H22 0.9300
C23 C24 1.394(7)
C23 C28 1.391(7)
C24 H24 0.9300
C24 C25 1.393(7)
C25 H25 0.9300
C25 C26 1.364(8)
C26 H26 0.9300
C26 C27 1.389(8)
C27 H27 0.9300
C27 C28 1.384(7)
C28 H28 0.9300
C29 C30 1.385(7)
C29 C34 1.391(7)
C30 H30 0.9300
C30 C31 1.392(7)
C31 H31 0.9300
C31 C32 1.383(8)
C32 H32 0.9300
C32 C33 1.376(8)
C33 H33 0.9300
C33 C34 1.375(7)
C34 H34 0.9300
Os4 Os5 2.9565(2)
Os4 Os6 2.8710(2)
Os4 P2 2.3780(12)
Os4 N2 2.140(3)
Os4 C35 1.884(5)
Os4 C36 1.879(5)
Os4 H 1.84(5)
Os5 Os6 2.8829(2)
Os5 C37 1.903(5)
Os5 C38 1.950(5)
Os5 C39 1.899(5)
Os5 C44 2.079(4)
Os5 H 1.72(5)
Os6 C40 1.947(5)
Os6 C41 1.909(5)
Os6 C42 1.926(5)
Os6 C43 1.938(5)
S2 C44 1.743(4)
S2 C50 1.743(4)
P2 C51 1.838(5)
P2 C57 1.826(5)
P2 C63 1.833(4)
O10 C35 1.140(6)
O11 C36 1.145(6)
O12 C37 1.144(6)
O13 C38 1.140(6)
O14 C39 1.142(5)
O15 C40 1.137(6)
O16 C41 1.150(6)
O17 C42 1.134(6)
O18 C43 1.139(6)
N2 C44 1.326(5)
N2 C45 1.391(6)
C45 C46 1.404(6)
C45 C50 1.407(6)
C46 H46 0.9300
C46 C47 1.372(7)
C47 H47 0.9300
C47 C48 1.385(7)
C48 H48 0.9300
C48 C49 1.380(7)
C49 H49 0.9300
C49 C50 1.391(6)
C51 C52 1.386(7)
C51 C56 1.384(7)
C52 H52 0.9300
C52 C53 1.387(7)
C53 H53 0.9300
C53 C54 1.382(9)
C54 H54 0.9300
C54 C55 1.354(10)
C55 H55 0.9300
C55 C56 1.398(8)
C56 H56 0.9300
C57 C58 1.388(7)
C57 C62 1.401(6)
C58 H58 0.9300
C58 C59 1.371(7)
C59 H59 0.9300
C59 C60 1.390(8)
C60 H60 0.9300
C60 C61 1.385(8)
C61 H61 0.9300
C61 C62 1.363(7)
C62 H62 0.9300
C63 C64 1.391(7)
C63 C68 1.387(6)
C64 H64 0.9300
C64 C65 1.393(7)
C65 H65 0.9300
C65 C66 1.370(8)
C66 H66 0.9300
C66 C67 1.380(8)
C67 H67 0.9300
C67 C68 1.388(7)
C68 H68 0.9300
Cl1 C69 1.792(11)
Cl2 C69 1.670(9)
C69 H69A 0.9700
C69 H69B 0.9700

loop_
_geom_torsion_atom_site_label_1
_geom_torsion_atom_site_label_2
_geom_torsion_atom_site_label_3
_geom_torsion_atom_site_label_4
_geom_torsion
Os1 P1 C17 C18 -109.4(4)
Os1 P1 C17 C22 64.0(4)
Os1 P1 C23 C24 37.0(5)
Os1 P1 C23 C28 -146.1(4)
Os1 P1 C29 C30 -132.1(4)
Os1 P1 C29 C34 43.8(4)
Os1 N1 C10 Os2 0.5(4)
Os1 N1 C10 S1 178.2(2)
Os1 N1 C16 C11 -178.4(3)
Os1 N1 C16 C15 0.1(7)
S1 C11 C12 C13 178.4(4)
S1 C11 C16 N1 0.5(5)
S1 C11 C16 C15 -178.1(4)
P1 C17 C18 C19 172.5(4)
P1 C17 C22 C21 -172.9(4)
P1 C23 C24 C25 175.8(5)
P1 C23 C28 C27 -176.4(4)
P1 C29 C30 C31 172.3(4)
P1 C29 C34 C33 -173.3(4)
C10 S1 C11 C12 -179.2(5)
C10 S1 C11 C16 -0.8(4)
C10 N1 C16 C11 0.2(6)
C10 N1 C16 C15 178.7(4)
C11 S1 C10 Os2 178.2(3)
C11 S1 C10 N1 0.9(4)
C11 C12 C13 C14 -0.4(8)
C12 C11 C16 N1 179.0(4)
C12 C11 C16 C15 0.4(7)
C12 C13 C14 C15 -0.1(8)
C13 C14 C15 C16 0.7(8)
C14 C15 C16 N1 -179.3(5)
C14 C15 C16 C11 -0.9(7)
C16 N1 C10 Os2 -178.5(3)
C16 N1 C10 S1 -0.8(5)
C16 C11 C12 C13 0.2(8)
C17 P1 C23 C24 -90.3(5)
C17 P1 C23 C28 86.6(4)
C17 P1 C29 C30 -9.3(4)
C17 P1 C29 C34 166.6(4)
C17 C18 C19 C20 0.1(8)
C18 C17 C22 C21 0.7(7)
C18 C19 C20 C21 0.7(8)
C19 C20 C21 C22 -0.8(7)
C20 C21 C22 C17 0.2(7)
C22 C17 C18 C19 -0.8(7)
C23 P1 C17 C18 20.4(4)
C23 P1 C17 C22 -166.2(4)
C23 P1 C29 C30 99.9(4)
C23 P1 C29 C34 -84.2(4)
C23 C24 C25 C26 0.4(9)
C24 C23 C28 C27 0.6(8)
C24 C25 C26 C27 0.9(9)
C25 C26 C27 C28 -1.6(9)
C26 C27 C28 C23 0.8(8)
C28 C23 C24 C25 -1.2(8)
C29 P1 C17 C18 129.7(4)
C29 P1 C17 C22 -56.9(4)
C29 P1 C23 C24 160.7(4)
C29 P1 C23 C28 -22.4(5)
C29 C30 C31 C32 1.7(8)
C30 C29 C34 C33 2.8(7)
C30 C31 C32 C33 1.4(8)
C31 C32 C33 C34 -2.3(8)
C32 C33 C34 C29 0.2(8)
C34 C29 C30 C31 -3.7(7)
Os4 P2 C51 C52 -69.9(4)
Os4 P2 C51 C56 107.5(4)
Os4 P2 C57 C58 -33.1(5)
Os4 P2 C57 C62 151.6(3)
Os4 P2 C63 C64 130.8(4)
Os4 P2 C63 C68 -53.2(4)
Os4 N2 C44 Os5 3.2(4)
Os4 N2 C44 S2 -176.99(19)
Os4 N2 C45 C46 -6.4(7)
Os4 N2 C45 C50 176.1(3)
P2 C51 C52 C53 176.9(4)
P2 C51 C56 C55 -176.8(4)
P2 C57 C58 C59 -174.9(4)
P2 C57 C62 C61 174.0(4)
P2 C63 C64 C65 175.8(4)
P2 C63 C68 C67 -175.7(4)
N2 C45 C46 C47 -178.2(4)
N2 C45 C50 S2 -0.1(5)
N2 C45 C50 C49 179.5(4)
C44 S2 C50 C45 0.2(3)
C44 S2 C50 C49 -179.3(5)
C44 N2 C45 C46 177.3(4)
C44 N2 C45 C50 -0.1(5)
C45 N2 C44 Os5 -179.5(3)
C45 N2 C44 S2 0.3(5)
C45 C46 C47 C48 -0.4(7)
C46 C45 C50 S2 -177.8(3)
C46 C45 C50 C49 1.8(7)
C46 C47 C48 C49 0.9(8)
C47 C48 C49 C50 -0.1(7)
C48 C49 C50 S2 178.2(4)
C48 C49 C50 C45 -1.3(7)
C50 S2 C44 Os5 179.5(3)
C50 S2 C44 N2 -0.3(3)
C50 C45 C46 C47 -0.9(7)
C51 P2 C57 C58 90.4(4)
C51 P2 C57 C62 -84.9(4)
C51 P2 C63 C64 2.6(5)
C51 P2 C63 C68 178.6(4)
C51 C52 C53 C54 -0.2(8)
C52 C51 C56 C55 0.7(7)
C52 C53 C54 C55 0.9(9)
C53 C54 C55 C56 -0.8(9)
C54 C55 C56 C51 0.0(9)
C56 C51 C52 C53 -0.6(7)
C57 P2 C51 C52 166.6(4)
C57 P2 C51 C56 -16.0(4)
C57 P2 C63 C64 -103.4(4)
C57 P2 C63 C68 72.6(4)
C57 C58 C59 C60 0.4(9)
C58 C57 C62 C61 -1.4(7)
C58 C59 C60 C61 -0.4(9)
C59 C60 C61 C62 -0.5(9)
C60 C61 C62 C57 1.4(8)
C62 C57 C58 C59 0.5(8)
C63 P2 C51 C52 60.2(4)
C63 P2 C51 C56 -122.4(4)
C63 P2 C57 C58 -161.0(4)
C63 P2 C57 C62 23.6(4)
C63 C64 C65 C66 -0.1(8)
C64 C63 C68 C67 0.4(7)
C64 C65 C66 C67 0.2(8)
C65 C66 C67 C68 0.1(8)
C66 C67 C68 C63 -0.3(8)
C68 C63 C64 C65 -0.1(7)
